data_4075499
loop_
_publ_author_name
'Gao, Ye'
'Twamley, Brendan'
'Shreeve, Jean'ne M.'

_publ_section_title
;
 Supramolecular Networks Using Ferrocenyl Ditriazole and Diimidazole
 Bridges
;
_journal_issue 14
_journal_name_full Organometallics
_journal_page_first 3364
_journal_paper_doi 10.1021/om060327u
_journal_volume 25
_journal_year 2006
_chemical_formula_moiety 'C16 H16 Ag Fe N6, N O3'
_chemical_formula_sum 'C16 H16 Ag Fe N7 O3'
_chemical_formula_weight 518.08
_chemical_name_common 'Fec-CH2-triazole-AgNO3 polymer'
_chemical_name_systematic
; 
 ? 
;
_space_group_IT_number 15
_symmetry_cell_setting monoclinic
_symmetry_space_group_name_Hall '-C 2yc'
_symmetry_space_group_name_H-M 'C 1 2/c 1'
_atom_sites_solution_hydrogens geom
_atom_sites_solution_primary direct
_atom_sites_solution_secondary difmap
_audit_creation_method SHELXL-97
_cell_angle_alpha 90.00
_cell_angle_beta 105.2920(10)
_cell_angle_gamma 90.00
_cell_formula_units_Z 4
_cell_length_a 22.2379(11)
_cell_length_b 7.6304(4)
_cell_length_c 10.6537(5)
_cell_measurement_reflns_used 7935
_cell_measurement_temperature 86(2)
_cell_measurement_theta_max 29.88
_cell_measurement_theta_min 2.83
_cell_volume 1743.76(15)
_computing_cell_refinement 'Bruker SAINT+ v. 6.45'
_computing_data_collection 'Bruker SMART v. 5.626'
_computing_data_reduction 'Bruker SAINT+ v. 6.45'
_computing_molecular_graphics 'XP, Bruker SHELXTL v. 6.12'
_computing_publication_material 'XCIF, Bruker SHELXTL v. 6.12'
_computing_structure_refinement 'XL, Bruker SHELXTL v. 6.12'
_computing_structure_solution 'XS, Bruker SHELXTL v. 6.12'
_diffrn_ambient_temperature 86(2)
_diffrn_detector_area_resol_mean 8.3
_diffrn_measured_fraction_theta_full 0.997
_diffrn_measured_fraction_theta_max 0.997
_diffrn_measurement_device_type 'Bruker/Siemens SMART APEX'
_diffrn_measurement_method \w
_diffrn_radiation_monochromator graphite
_diffrn_radiation_source 'normal-focus sealed tube'
_diffrn_radiation_type MoK\a
_diffrn_radiation_wavelength 0.71073
_diffrn_reflns_av_R_equivalents 0.0301
_diffrn_reflns_av_sigmaI/netI 0.0220
_diffrn_reflns_limit_h_max 28
_diffrn_reflns_limit_h_min -28
_diffrn_reflns_limit_k_max 9
_diffrn_reflns_limit_k_min -9
_diffrn_reflns_limit_l_max 13
_diffrn_reflns_limit_l_min -13
_diffrn_reflns_number 12682
_diffrn_reflns_theta_full 27.50
_diffrn_reflns_theta_max 27.50
_diffrn_reflns_theta_min 1.90
_diffrn_standards_number 0
_exptl_absorpt_coefficient_mu 1.991
_exptl_absorpt_correction_T_max 0.9427
_exptl_absorpt_correction_T_min 0.6685
_exptl_absorpt_correction_type multi-scan
_exptl_absorpt_process_details 'SADABS; Bruker, 2001'
_exptl_crystal_colour yellow
_exptl_crystal_density_diffrn 1.973
_exptl_crystal_density_method 'not measured'
_exptl_crystal_description needle
_exptl_crystal_F_000 1032
_exptl_crystal_size_max 0.22
_exptl_crystal_size_mid 0.08
_exptl_crystal_size_min 0.03
_refine_diff_density_max 0.637
_refine_diff_density_min -0.657
_refine_diff_density_rms 0.091
_refine_ls_extinction_method none
_refine_ls_goodness_of_fit_ref 1.040
_refine_ls_hydrogen_treatment constr
_refine_ls_matrix_type full
_refine_ls_number_parameters 123
_refine_ls_number_reflns 1987
_refine_ls_number_restraints 27
_refine_ls_restrained_S_all 1.037
_refine_ls_R_factor_all 0.0310
_refine_ls_R_factor_gt 0.0294
_refine_ls_shift/su_max 0.001
_refine_ls_shift/su_mean 0.000
_refine_ls_structure_factor_coef Fsqd
_refine_ls_weighting_details 'calc w=1/[\s^2^(Fo^2^)+(0.0241P)^2^+8.6309P] where P=(Fo^2^+2Fc^2^)/3'
_refine_ls_weighting_scheme calc
_refine_ls_wR_factor_gt 0.0651
_refine_ls_wR_factor_ref 0.0659
_reflns_number_gt 1918
_reflns_number_total 1987
_reflns_threshold_expression I>2\s(I)
_cod_data_source_file om060327usi20060417_023348.cif
_cod_data_source_block bt691_compound3
_cod_depositor_comments
;
The following automatic conversions were performed:

'_symmetry_cell_setting' value 'Monoclinic' changed to 'monoclinic'
according to /home/saulius/struct/CIF-dictionaries/cif_core.dic
dictionary named 'cif_core.dic' version 2.4.1 from 2010-06-29.

Automatic conversion script
Id: cif_fix_values 1715 2011-07-08 13:25:40Z adriana 
;
_cod_original_sg_symbol_H-M C2/c
_cod_database_code 4075499

loop_
_symmetry_equiv_pos_as_xyz
'x, y, z'
'-x, y, -z+1/2'
'x+1/2, y+1/2, z'
'-x+1/2, y+1/2, -z+1/2'
'-x, -y, -z'
'x, -y, z-1/2'
'-x+1/2, -y+1/2, -z'
'x+1/2, -y+1/2, z-1/2'

loop_
_atom_site_label
_atom_site_type_symbol
_atom_site_fract_x
_atom_site_fract_y
_atom_site_fract_z
_atom_site_U_iso_or_equiv
_atom_site_adp_type
_atom_site_occupancy
_atom_site_symmetry_multiplicity
_atom_site_calc_flag
_atom_site_refinement_flags
_atom_site_disorder_assembly
_atom_site_disorder_group
Ag1 Ag 0.5000 0.64587(4) 0.2500 0.01831(9) Uani 1 2 d S . .
Fe1 Fe 0.24234(19) 1.2536(11) 0.4936(7) 0.0130(6) Uani 0.50 1 d P A -1
C1A C 0.1954(3) 1.0691(8) 0.3625(5) 0.0124(15) Uiso 0.50 1 d PD A -1
H1AA H 0.1523 1.0414 0.3449 0.015 Uiso 0.50 1 calc PR A -1
C2A C 0.2220(3) 1.1975(6) 0.2974(5) 0.0112(10) Uiso 0.50 1 d PD A -1
H2AA H 0.1997 1.2699 0.2282 0.013 Uiso 0.50 1 calc PR A -1
C3A C 0.2867(3) 1.2001(6) 0.3517(5) 0.0115(10) Uiso 0.50 1 d PD A -1
H3AA H 0.3156 1.2741 0.3257 0.014 Uiso 0.50 1 calc PR A -1
C4A C 0.3015(3) 1.0716(8) 0.4532(6) 0.0143(14) Uiso 0.50 1 d PD A -1
C5A C 0.2438(3) 0.9899(13) 0.4575(9) 0.017(4) Uiso 0.50 1 d PD A -1
H5AA H 0.2392 0.8984 0.5147 0.021 Uiso 0.50 1 calc PR A -1
C6A C 0.3652(2) 1.0293(8) 0.5383(5) 0.0178(11) Uiso 0.50 1 d PD A -1
H6AA H 0.3922 1.1341 0.5464 0.021 Uiso 0.50 1 calc PR A -1
H6AB H 0.3620 0.9973 0.6263 0.021 Uiso 0.50 1 calc PR A -1
C8A C 0.4296(3) 0.8876(8) 0.4022(7) 0.0185(16) Uiso 0.50 1 d PD A -1
H8AA H 0.4442 0.9910 0.3701 0.022 Uiso 0.50 1 calc PR A -1
C10A C 0.4127(3) 0.6251(10) 0.4436(7) 0.023(2) Uiso 0.50 1 d PD A -1
H10A H 0.4144 0.5007 0.4446 0.027 Uiso 0.50 1 calc PR A -1
N7A N 0.3935(2) 0.8835(7) 0.4836(5) 0.0181(12) Uiso 0.50 1 d PD A -1
N9A N 0.4421(3) 0.7253(8) 0.3726(7) 0.021(2) Uiso 0.50 1 d PD A -1
N11A N 0.3816(2) 0.7152(8) 0.5105(5) 0.0195(13) Uiso 0.50 1 d PD A -1
C1B C 0.2899(3) 1.4163(8) 0.6370(6) 0.0182(18) Uiso 0.50 1 d PD A -1
H1BA H 0.3338 1.4289 0.6666 0.022 Uiso 0.50 1 calc PR A -1
C2B C 0.2529(3) 1.2973(6) 0.6870(5) 0.0151(11) Uiso 0.50 1 d PD A -1
H2BA H 0.2679 1.2154 0.7552 0.018 Uiso 0.50 1 calc PR A -1
C3B C 0.1906(3) 1.3216(7) 0.6184(5) 0.0160(11) Uiso 0.50 1 d PD A -1
H3BA H 0.1560 1.2599 0.6332 0.019 Uiso 0.50 1 calc PR A -1
C4B C 0.1875(3) 1.4548(8) 0.5223(6) 0.0147(14) Uiso 0.50 1 d PD A -1
C5B C 0.2496(3) 1.5136(11) 0.5348(8) 0.009(3) Uiso 0.50 1 d PD A -1
H5BA H 0.2620 1.6019 0.4839 0.011 Uiso 0.50 1 calc PR A -1
C6B C 0.1308(2) 1.5261(8) 0.4295(5) 0.0199(11) Uiso 0.50 1 d PD A -1
H6BA H 0.1420 1.5753 0.3527 0.024 Uiso 0.50 1 calc PR A -1
H6BB H 0.1004 1.4304 0.3993 0.024 Uiso 0.50 1 calc PR A -1
C8B C 0.0658(3) 1.6431(8) 0.5719(7) 0.0215(17) Uiso 0.50 1 d PD A -1
H8BA H 0.0515 1.5341 0.5958 0.026 Uiso 0.50 1 calc PR A -1
C10B C 0.0844(3) 1.9121(10) 0.5546(7) 0.018(2) Uiso 0.50 1 d PD A -1
H10B H 0.0844 2.0354 0.5672 0.022 Uiso 0.50 1 calc PR A -1
N7B N 0.1022(2) 1.6636(7) 0.4916(5) 0.0194(12) Uiso 0.50 1 d PD A -1
N9B N 0.0529(3) 1.7988(8) 0.6130(6) 0.016(2) Uiso 0.50 1 d PD . -1
N11B N 0.1147(2) 1.8358(8) 0.4793(5) 0.0210(13) Uiso 0.50 1 d PD A -1
N1 N 0.5000 0.2348(4) 0.2500 0.0285(8) Uani 1 2 d S . .
O1 O 0.46951(11) 0.3161(3) 0.3139(2) 0.0428(6) Uani 1 1 d . . .
O2 O 0.5000 0.0730(4) 0.2500 0.0490(10) Uani 1 2 d S . .

loop_
_atom_site_aniso_label
_atom_site_aniso_U_11
_atom_site_aniso_U_22
_atom_site_aniso_U_33
_atom_site_aniso_U_23
_atom_site_aniso_U_13
_atom_site_aniso_U_12
Ag1 0.02036(15) 0.01940(15) 0.01969(15) 0.000 0.01327(10) 0.000
Fe1 0.0204(18) 0.0082(6) 0.0127(12) -0.0002(7) 0.0088(16) 0.0006(15)
N1 0.0185(16) 0.0177(16) 0.045(2) 0.000 0.0012(15) 0.000
O1 0.0316(12) 0.0458(14) 0.0469(14) -0.0158(12) 0.0033(11) 0.0150(11)
O2 0.066(3) 0.0130(15) 0.062(2) 0.000 0.007(2) 0.000

loop_
_atom_type_symbol
_atom_type_description
_atom_type_scat_dispersion_real
_atom_type_scat_dispersion_imag
_atom_type_scat_source
C C 0.0033 0.0016 'International Tables Vol C Tables 4.2.6.8 and 6.1.1.4'
H H 0.0000 0.0000 'International Tables Vol C Tables 4.2.6.8 and 6.1.1.4'
N N 0.0061 0.0033 'International Tables Vol C Tables 4.2.6.8 and 6.1.1.4'
O O 0.0106 0.0060 'International Tables Vol C Tables 4.2.6.8 and 6.1.1.4'
Fe Fe 0.3463 0.8444 'International Tables Vol C Tables 4.2.6.8 and 6.1.1.4'
Ag Ag -0.8971 1.1015 'International Tables Vol C Tables 4.2.6.8 and 6.1.1.4'

loop_
_geom_angle_atom_site_label_1
_geom_angle_atom_site_label_2
_geom_angle_atom_site_label_3
_geom_angle
_geom_angle_site_symmetry_1
_geom_angle_site_symmetry_3
N9B Ag1 N9B 157.3(3) 7_576 8_575
N9B Ag1 N9A 6.6(3) 7_576 .
N9B Ag1 N9A 151.9(2) 8_575 .
N9B Ag1 N9A 151.9(2) 7_576 2_655
N9B Ag1 N9A 6.6(3) 8_575 2_655
N9A Ag1 N9A 147.3(3) . 2_655
C5B Fe1 C4B 41.1(3) . .
C5B Fe1 C1B 41.0(3) . .
C4B Fe1 C1B 68.9(4) . .
C5B Fe1 C4A 133.9(4) . .
C4B Fe1 C4A 173.5(5) . .
C1B Fe1 C4A 109.8(3) . .
C5B Fe1 C2B 68.9(4) . .
C4B Fe1 C2B 68.8(3) . .
C1B Fe1 C2B 40.8(3) . .
C4A Fe1 C2B 114.6(4) . .
C5B Fe1 C3B 68.7(3) . .
C4B Fe1 C3B 41.1(3) . .
C1B Fe1 C3B 68.0(4) . .
C4A Fe1 C3B 144.9(5) . .
C2B Fe1 C3B 40.1(3) . .
C5B Fe1 C5A 174.7(4) . .
C4B Fe1 C5A 144.0(4) . .
C1B Fe1 C5A 135.1(4) . .
C4A Fe1 C5A 41.2(3) . .
C2B Fe1 C5A 110.3(5) . .
C3B Fe1 C5A 114.3(5) . .
C5B Fe1 C3A 109.1(4) . .
C4B Fe1 C3A 133.2(5) . .
C1B Fe1 C3A 114.8(4) . .
C4A Fe1 C3A 41.0(3) . .
C2B Fe1 C3A 145.8(3) . .
C3B Fe1 C3A 173.3(3) . .
C5A Fe1 C3A 68.4(4) . .
C5B Fe1 C1A 144.2(4) . .
C4B Fe1 C1A 113.6(3) . .
C1B Fe1 C1A 174.2(5) . .
C4A Fe1 C1A 68.4(3) . .
C2B Fe1 C1A 134.4(5) . .
C3B Fe1 C1A 110.1(4) . .
C5A Fe1 C1A 39.9(3) . .
C3A Fe1 C1A 67.7(3) . .
C5B Fe1 C2A 113.9(4) . .
C4B Fe1 C2A 109.2(3) . .
C1B Fe1 C2A 144.9(5) . .
C4A Fe1 C2A 68.0(3) . .
C2B Fe1 C2A 173.6(4) . .
C3B Fe1 C2A 134.6(3) . .
C5A Fe1 C2A 67.4(4) . .
C3A Fe1 C2A 39.8(2) . .
C1A Fe1 C2A 40.2(2) . .
C5A C1A C2A 108.0(6) . .
C5A C1A Fe1 69.5(5) . .
C2A C1A Fe1 70.0(4) . .
C5A C1A H1AA 126.0 . .
C2A C1A H1AA 126.0 . .
Fe1 C1A H1AA 126.1 . .
C3A C2A C1A 108.9(4) . .
C3A C2A Fe1 69.6(3) . .
C1A C2A Fe1 69.9(4) . .
C3A C2A H2AA 125.6 . .
C1A C2A H2AA 125.6 . .
Fe1 C2A H2AA 126.5 . .
C2A C3A C4A 108.0(4) . .
C2A C3A Fe1 70.6(3) . .
C4A C3A Fe1 68.9(3) . .
C2A C3A H3AA 126.0 . .
C4A C3A H3AA 126.0 . .
Fe1 C3A H3AA 126.1 . .
C3A C4A C5A 106.9(5) . .
C3A C4A C6A 126.6(5) . .
C5A C4A C6A 126.5(5) . .
C3A C4A Fe1 70.1(4) . .
C5A C4A Fe1 69.9(5) . .
C6A C4A Fe1 125.3(4) . .
C1A C5A C4A 108.2(5) . .
C1A C5A Fe1 70.5(5) . .
C4A C5A Fe1 68.9(5) . .
C1A C5A H5AA 125.9 . .
C4A C5A H5AA 125.9 . .
Fe1 C5A H5AA 126.3 . .
N7A C6A C4A 110.9(4) . .
N7A C6A H6AA 109.5 . .
C4A C6A H6AA 109.5 . .
N7A C6A H6AB 109.5 . .
C4A C6A H6AB 109.5 . .
H6AA C6A H6AB 108.0 . .
N9A C8A N7A 109.5(6) . .
N9A C8A H8AA 125.3 . .
N7A C8A H8AA 125.3 . .
N11A C10A N9A 114.1(7) . .
N11A C10A H10A 122.9 . .
N9A C10A H10A 122.9 . .
C8A N7A N11A 110.2(4) . .
C8A N7A C6A 129.4(5) . .
N11A N7A C6A 120.3(4) . .
C8A N9A C10A 103.4(5) . .
C8A N9A Ag1 127.2(5) . .
C10A N9A Ag1 129.3(5) . .
C10A N11A N7A 102.7(5) . .
C2B C1B C5B 108.2(6) . .
C2B C1B Fe1 69.7(4) . .
C5B C1B Fe1 69.3(5) . .
C2B C1B H1BA 125.9 . .
C5B C1B H1BA 125.9 . .
Fe1 C1B H1BA 126.6 . .
C3B C2B C1B 108.1(4) . .
C3B C2B Fe1 70.1(3) . .
C1B C2B Fe1 69.5(4) . .
C3B C2B H2BA 125.9 . .
C1B C2B H2BA 125.9 . .
Fe1 C2B H2BA 126.1 . .
C2B C3B C4B 108.8(4) . .
C2B C3B Fe1 69.9(3) . .
C4B C3B Fe1 69.1(4) . .
C2B C3B H3BA 125.6 . .
C4B C3B H3BA 125.6 . .
Fe1 C3B H3BA 127.0 . .
C5B C4B C3B 107.1(5) . .
C5B C4B C6B 125.4(5) . .
C3B C4B C6B 127.4(5) . .
C5B C4B Fe1 69.3(5) . .
C3B C4B Fe1 69.8(4) . .
C6B C4B Fe1 127.9(4) . .
C1B C5B C4B 107.8(5) . .
C1B C5B Fe1 69.7(5) . .
C4B C5B Fe1 69.6(4) . .
C1B C5B H5BA 126.1 . .
C4B C5B H5BA 126.1 . .
Fe1 C5B H5BA 126.1 . .
N7B C6B C4B 110.7(4) . .
N7B C6B H6BA 109.5 . .
C4B C6B H6BA 109.5 . .
N7B C6B H6BB 109.5 . .
C4B C6B H6BB 109.5 . .
H6BA C6B H6BB 108.1 . .
N9B C8B N7B 109.2(6) . .
N9B C8B H8BA 125.4 . .
N7B C8B H8BA 125.4 . .
N11B C10B N9B 114.0(7) . .
N11B C10B H10B 123.0 . .
N9B C10B H10B 123.0 . .
C8B N7B N11B 110.5(4) . .
C8B N7B C6B 127.7(6) . .
N11B N7B C6B 121.6(5) . .
C8B N9B C10B 103.6(5) . .
C8B N9B Ag1 127.4(5) . 7_576
C10B N9B Ag1 128.8(5) . 7_576
C10B N11B N7B 102.7(5) . .
O2 N1 O1 119.86(19) . 2_655
O2 N1 O1 119.86(19) . .
O1 N1 O1 120.3(4) 2_655 .

loop_
_geom_bond_atom_site_label_1
_geom_bond_atom_site_label_2
_geom_bond_distance
_geom_bond_site_symmetry_2
Ag1 N9B 2.144(5) 7_576
Ag1 N9B 2.144(5) 8_575
Ag1 N9A 2.149(5) .
Ag1 N9A 2.149(5) 2_655
Fe1 C5B 2.028(12) .
Fe1 C4B 2.032(9) .
Fe1 C1B 2.034(10) .
Fe1 C4A 2.036(9) .
Fe1 C2B 2.038(9) .
Fe1 C3B 2.041(9) .
Fe1 C5A 2.051(13) .
Fe1 C3A 2.052(9) .
Fe1 C1A 2.063(10) .
Fe1 C2A 2.064(9) .
C1A C5A 1.405(7) .
C1A C2A 1.418(7) .
C1A H1AA 0.9500 .
C2A C3A 1.400(7) .
C2A H2AA 0.9500 .
C3A C4A 1.433(8) .
C3A H3AA 0.9500 .
C4A C5A 1.438(7) .
C4A C6A 1.501(8) .
C5A H5AA 0.9500 .
C6A N7A 1.472(6) .
C6A H6AA 0.9900 .
C6A H6AB 0.9900 .
C8A N9A 1.326(7) .
C8A N7A 1.329(6) .
C8A H8AA 0.9500 .
C10A N11A 1.311(7) .
C10A N9A 1.358(7) .
C10A H10A 0.9500 .
N7A N11A 1.357(7) .
C1B C2B 1.419(8) .
C1B C5B 1.422(7) .
C1B H1BA 0.9500 .
C2B C3B 1.398(7) .
C2B H2BA 0.9500 .
C3B C4B 1.431(7) .
C3B H3BA 0.9500 .
C4B C5B 1.424(7) .
C4B C6B 1.486(8) .
C5B H5BA 0.9500 .
C6B N7B 1.471(6) .
C6B H6BA 0.9900 .
C6B H6BB 0.9900 .
C8B N9B 1.324(7) .
C8B N7B 1.333(6) .
C8B H8BA 0.9500 .
C10B N11B 1.312(7) .
C10B N9B 1.362(7) .
C10B H10B 0.9500 .
N7B N11B 1.356(7) .
N9B Ag1 2.144(5) 7_576
N1 O2 1.234(5) .
N1 O1 1.246(3) 2_655
N1 O1 1.246(3) .

loop_
_geom_hbond_atom_site_label_D
_geom_hbond_atom_site_label_H
_geom_hbond_atom_site_label_A
_geom_hbond_distance_DH
_geom_hbond_distance_HA
_geom_hbond_distance_DA
_geom_hbond_angle_DHA
_geom_hbond_site_symmetry_A
C1A H1AA N11B 0.95 2.42 3.019(9) 121.1 1_545
C8A H8AA O2 0.95 2.10 2.902(6) 141.2 1_565
C8A H8AA O2 0.95 2.10 2.902(6) 141.2 2_665
C10A H10A O1 0.95 2.51 3.161(7) 125.3 .
C10B H10B O1 0.95 2.26 2.930(7) 126.5 7_576
C8B H8BA O2 0.95 2.38 3.151(7) 138.0 7_566
C8B H8BA O2 0.95 2.38 3.151(7) 138.0 8_466
